data_4324447
loop_
_publ_author_name
'Ming Fang'
'Jefferson E. Bates'
'Sara E. Lorenz'
'David S. Lee'
'Daniel B. Rego'
'Joseph W. Ziller'
'Filipp Furche'
'William J. Evans'

_publ_section_title
;
 (N2)3- Radical Chemistry via Trivalent Lanthanide Salt/Alkali Metal
 Reduction of Dinitrogen: New Syntheses and Examples of (N2)2- and (N2)3-
 Complexes and Density Functional Theory Comparisons of Closed Shell Sc3+,
 Y3+, and Lu3+ versus 4f9 Dy3+
;
_journal_name_full 'Inorganic Chemistry'
_journal_page_first 1459
_journal_page_last 1469
_journal_paper_doi 10.1021/ic102016k
_journal_volume 50
_journal_year 2011
_chemical_formula_sum 'C64 H152 K Lu2 N6 O10 Si8'
_chemical_formula_weight 1779.68
_chemical_name_systematic
; 
 ? 
;
_space_group_IT_number 14
_symmetry_cell_setting monoclinic
_symmetry_space_group_name_Hall '-P 2ybc'
_symmetry_space_group_name_H-M 'P 1 21/c 1'
_atom_sites_solution_hydrogens geom
_atom_sites_solution_primary direct
_atom_sites_solution_secondary difmap
_audit_creation_method SHELXTL
_cell_angle_alpha 90.00
_cell_angle_beta 91.982(5)
_cell_angle_gamma 90.00
_cell_formula_units_Z 2
_cell_length_a 15.892(6)
_cell_length_b 24.148(9)
_cell_length_c 12.262(5)
_cell_measurement_reflns_used 9810
_cell_measurement_temperature 203(2)
_cell_measurement_theta_max 28.18
_cell_measurement_theta_min 2.23
_cell_volume 4703(3)
_computing_cell_refinement 'Bruker SMART APEX2/SAINT'
_computing_data_collection 'Bruker SMART APEX2'
_computing_data_reduction 'Bruker SAINT'
_computing_molecular_graphics 'Bruker SHELXTL'
_computing_publication_material 'Bruker SHELXTL'
_computing_structure_refinement 'Bruker SHELXTL'
_computing_structure_solution 'Bruker SHELXTL'
_diffrn_ambient_temperature 203(2)
_diffrn_measured_fraction_theta_full 0.998
_diffrn_measured_fraction_theta_max 0.998
_diffrn_measurement_device_type 'Bruker SMART APEX II CCD'
_diffrn_measurement_method 'phi and omega'
_diffrn_radiation_monochromator graphite
_diffrn_radiation_source 'fine-focus sealed tube'
_diffrn_radiation_type MoK\a
_diffrn_radiation_wavelength 0.71073
_diffrn_reflns_av_R_equivalents 0.0241
_diffrn_reflns_av_sigmaI/netI 0.0216
_diffrn_reflns_limit_h_max 19
_diffrn_reflns_limit_h_min -19
_diffrn_reflns_limit_k_max 30
_diffrn_reflns_limit_k_min -30
_diffrn_reflns_limit_l_max 15
_diffrn_reflns_limit_l_min -15
_diffrn_reflns_number 37322
_diffrn_reflns_theta_full 26.37
_diffrn_reflns_theta_max 26.37
_diffrn_reflns_theta_min 1.53
_exptl_absorpt_coefficient_mu 2.279
_exptl_absorpt_correction_T_max 0.4941
_exptl_absorpt_correction_T_min 0.4625
_exptl_absorpt_correction_type multi-scan
_exptl_absorpt_process_details 'Bruker SADABS'
_exptl_crystal_colour orange
_exptl_crystal_density_diffrn 1.257
_exptl_crystal_density_meas ?
_exptl_crystal_description irregular
_exptl_crystal_F_000 1862
_exptl_crystal_size_max 0.40
_exptl_crystal_size_mid 0.38
_exptl_crystal_size_min 0.36
_refine_diff_density_max 1.883
_refine_diff_density_min -1.576
_refine_diff_density_rms 0.122
_refine_ls_extinction_method none
_refine_ls_goodness_of_fit_ref 1.028
_refine_ls_hydrogen_treatment constr
_refine_ls_matrix_type full
_refine_ls_number_parameters 280
_refine_ls_number_reflns 9591
_refine_ls_number_restraints 100
_refine_ls_restrained_S_all 1.032
_refine_ls_R_factor_all 0.0524
_refine_ls_R_factor_gt 0.0445
_refine_ls_shift/su_max 0.085
_refine_ls_shift/su_mean 0.002
_refine_ls_structure_factor_coef Fsqd
_refine_ls_weighting_details 'calc w=1/[\s^2^(Fo^2^)+(0.0733P)^2^+14.3582P] where P=(Fo^2^+2Fc^2^)/3'
_refine_ls_weighting_scheme calc
_refine_ls_wR_factor_gt 0.1250
_refine_ls_wR_factor_ref 0.1323
_reflns_number_gt 8240
_reflns_number_total 9591
_reflns_threshold_expression >2sigma(I)
_cod_data_source_file ic102016k_si_002_1.cif
_cod_data_source_block mf9
_cod_depositor_comments
;
The following automatic conversions were performed:

'_exptl_crystal_density_meas' value 'none' was changed to '?' - the
value is perceived as not measured.

Automatic conversion script
Id: cif_fix_values 3008 2015-01-20 13:52:24Z robertas 
;
_cod_database_code 4324447

loop_
_symmetry_equiv_pos_as_xyz
'x, y, z'
'-x, y+1/2, -z+1/2'
'-x, -y, -z'
'x, -y-1/2, z-1/2'

loop_
_atom_site_label
_atom_site_type_symbol
_atom_site_fract_x
_atom_site_fract_y
_atom_site_fract_z
_atom_site_U_iso_or_equiv
_atom_site_adp_type
_atom_site_occupancy
_atom_site_symmetry_multiplicity
_atom_site_calc_flag
_atom_site_refinement_flags
_atom_site_disorder_assembly
_atom_site_disorder_group
Lu1 Lu 0.473621(12) 0.581562(8) 0.466114(15) 0.03650(9) Uani 1 1 d . . .
Si1 Si 0.26559(10) 0.56149(7) 0.51269(13) 0.0485(3) Uani 1 1 d . . .
Si2 Si 0.30689(10) 0.67612(6) 0.44343(14) 0.0495(4) Uani 1 1 d . . .
Si3 Si 0.51666(11) 0.60320(7) 0.20777(12) 0.0512(4) Uani 1 1 d . . .
Si4 Si 0.64314(11) 0.65657(7) 0.36122(16) 0.0591(4) Uani 1 1 d . . .
N1 N 0.5250(2) 0.50777(18) 0.5463(3) 0.0408(9) Uani 1 1 d . . .
N2 N 0.3378(3) 0.61109(17) 0.4792(3) 0.0430(9) Uani 1 1 d . . .
N3 N 0.5543(3) 0.61900(18) 0.3364(4) 0.0449(10) Uani 1 1 d . . .
O1 O 0.5139(3) 0.62690(18) 0.6294(3) 0.0573(10) Uani 1 1 d . . .
C1 C 0.3044(4) 0.5207(3) 0.6336(5) 0.0608(15) Uani 1 1 d . . .
H1A H 0.3588 0.5048 0.6189 0.091 Uiso 1 1 calc R . .
H1B H 0.2647 0.4913 0.6481 0.091 Uiso 1 1 calc R . .
H1C H 0.3097 0.5449 0.6967 0.091 Uiso 1 1 calc R . .
C2 C 0.2414(4) 0.5129(3) 0.3967(6) 0.0671(17) Uani 1 1 d . . .
H2A H 0.2169 0.5334 0.3355 0.101 Uiso 1 1 calc R . .
H2B H 0.2019 0.4849 0.4197 0.101 Uiso 1 1 calc R . .
H2C H 0.2929 0.4951 0.3750 0.101 Uiso 1 1 calc R . .
C3 C 0.1596(4) 0.5898(3) 0.5510(7) 0.073(2) Uani 1 1 d . . .
H3A H 0.1659 0.6108 0.6182 0.110 Uiso 1 1 calc R . .
H3B H 0.1208 0.5594 0.5612 0.110 Uiso 1 1 calc R . .
H3C H 0.1377 0.6138 0.4931 0.110 Uiso 1 1 calc R . .
C4 C 0.2576(5) 0.7175(3) 0.5564(6) 0.0739(19) Uani 1 1 d . . .
H4A H 0.2096 0.6975 0.5831 0.111 Uiso 1 1 calc R . .
H4B H 0.2393 0.7532 0.5281 0.111 Uiso 1 1 calc R . .
H4C H 0.2988 0.7230 0.6156 0.111 Uiso 1 1 calc R . .
C5 C 0.2302(5) 0.6790(3) 0.3227(6) 0.074(2) Uani 1 1 d . . .
H5A H 0.2563 0.6633 0.2593 0.112 Uiso 1 1 calc R . .
H5B H 0.2148 0.7172 0.3080 0.112 Uiso 1 1 calc R . .
H5C H 0.1802 0.6578 0.3387 0.112 Uiso 1 1 calc R . .
C6 C 0.3986(5) 0.7197(3) 0.4046(7) 0.0717(19) Uani 1 1 d . . .
H6A H 0.4375 0.7236 0.4669 0.108 Uiso 1 1 calc R . .
H6B H 0.3787 0.7561 0.3818 0.108 Uiso 1 1 calc R . .
H6C H 0.4271 0.7022 0.3451 0.108 Uiso 1 1 calc R . .
C7 C 0.4123(5) 0.5670(3) 0.2159(5) 0.0638(16) Uani 1 1 d . . .
H7A H 0.4191 0.5337 0.2594 0.096 Uiso 1 1 calc R . .
H7B H 0.3917 0.5573 0.1430 0.096 Uiso 1 1 calc R . .
H7C H 0.3723 0.5914 0.2495 0.096 Uiso 1 1 calc R . .
C8 C 0.4979(6) 0.6661(3) 0.1184(6) 0.077(2) Uani 1 1 d . . .
H8A H 0.4585 0.6907 0.1526 0.116 Uiso 1 1 calc R . .
H8B H 0.4748 0.6545 0.0478 0.116 Uiso 1 1 calc R . .
H8C H 0.5508 0.6853 0.1090 0.116 Uiso 1 1 calc R . .
C9 C 0.5852(5) 0.5548(3) 0.1286(6) 0.076(2) Uani 1 1 d . . .
H9A H 0.6379 0.5730 0.1136 0.113 Uiso 1 1 calc R . .
H9B H 0.5564 0.5448 0.0604 0.113 Uiso 1 1 calc R . .
H9C H 0.5965 0.5216 0.1713 0.113 Uiso 1 1 calc R . .
C10 C 0.6999(7) 0.6348(4) 0.4856(8) 0.107(3) Uiso 1 1 d . . .
H10A H 0.6605 0.6300 0.5435 0.160 Uiso 1 1 calc R . .
H10B H 0.7411 0.6628 0.5069 0.160 Uiso 1 1 calc R . .
H10C H 0.7284 0.6000 0.4727 0.160 Uiso 1 1 calc R . .
C11 C 0.7228(7) 0.6471(5) 0.2510(9) 0.111(3) Uiso 1 1 d . . .
H11A H 0.7316 0.6079 0.2384 0.167 Uiso 1 1 calc R . .
H11B H 0.7757 0.6642 0.2741 0.167 Uiso 1 1 calc R . .
H11C H 0.7018 0.6644 0.1840 0.167 Uiso 1 1 calc R . .
C12 C 0.6272(8) 0.7316(5) 0.3654(11) 0.132(4) Uiso 1 1 d . . .
H12A H 0.5899 0.7427 0.3051 0.198 Uiso 1 1 calc R . .
H12B H 0.6810 0.7502 0.3596 0.198 Uiso 1 1 calc R . .
H12C H 0.6024 0.7417 0.4338 0.198 Uiso 1 1 calc R . .
C13 C 0.4601(6) 0.6633(4) 0.6932(7) 0.086(2) Uiso 1 1 d . . .
H13A H 0.4034 0.6658 0.6595 0.103 Uiso 1 1 calc R . .
H13B H 0.4841 0.7006 0.6989 0.103 Uiso 1 1 calc R . .
C14 C 0.4578(7) 0.6365(4) 0.8026(9) 0.106(3) Uiso 1 1 d . . .
H14A H 0.4647 0.6643 0.8605 0.128 Uiso 1 1 calc R . .
H14B H 0.4041 0.6174 0.8113 0.128 Uiso 1 1 calc R . .
C15 C 0.5242(7) 0.5989(5) 0.8077(9) 0.107(3) Uiso 1 1 d . . .
H15A H 0.5024 0.5611 0.8144 0.128 Uiso 1 1 calc R . .
H15B H 0.5610 0.6067 0.8716 0.128 Uiso 1 1 calc R . .
C16 C 0.5716(5) 0.6039(4) 0.7084(7) 0.078(2) Uiso 1 1 d . . .
H16A H 0.6203 0.6283 0.7203 0.093 Uiso 1 1 calc R . .
H16B H 0.5914 0.5675 0.6847 0.093 Uiso 1 1 calc R . .
K1 K 0.0000 0.5000 1.0000 0.0824(6) Uiso 1 2 d S . .
O2 O 0.0131(6) 0.4568(4) 0.8027(8) 0.1554(12) Uiso 1 1 d D . .
C17 C -0.0147(10) 0.4032(6) 0.7826(12) 0.1554(12) Uiso 1 1 d D . .
H17A H -0.0756 0.4028 0.7667 0.187 Uiso 1 1 calc R . .
H17B H -0.0023 0.3794 0.8459 0.187 Uiso 1 1 calc R . .
C18 C 0.0323(10) 0.3833(5) 0.6848(11) 0.1554(12) Uiso 1 1 d D . .
H18A H 0.0815 0.3612 0.7077 0.187 Uiso 1 1 calc R . .
H18B H -0.0043 0.3609 0.6363 0.187 Uiso 1 1 calc R . .
C19 C 0.0579(10) 0.4341(6) 0.6305(12) 0.1554(12) Uiso 1 1 d D . .
H19A H 0.1174 0.4321 0.6128 0.187 Uiso 1 1 calc R . .
H19B H 0.0244 0.4395 0.5627 0.187 Uiso 1 1 calc R . .
C20 C 0.0442(10) 0.4783(6) 0.7039(11) 0.1554(12) Uiso 1 1 d D . .
H20A H 0.0034 0.5045 0.6713 0.187 Uiso 1 1 calc R . .
H20B H 0.0971 0.4982 0.7190 0.187 Uiso 1 1 calc R . .
O3 O 0.1258(7) 0.5724(4) 0.9637(9) 0.1554(12) Uiso 1 1 d D . .
C21 C 0.1228(8) 0.6130(6) 0.8842(12) 0.1554(12) Uiso 1 1 d D . .
H21A H 0.0814 0.6413 0.9018 0.187 Uiso 1 1 calc R . .
H21B H 0.1068 0.5968 0.8131 0.187 Uiso 1 1 calc R . .
C22 C 0.2097(8) 0.6382(6) 0.8808(11) 0.1554(12) Uiso 1 1 d D . .
H22A H 0.2363 0.6296 0.8119 0.187 Uiso 1 1 calc R . .
H22B H 0.2074 0.6785 0.8896 0.187 Uiso 1 1 calc R . .
C23 C 0.2562(8) 0.6119(6) 0.9745(12) 0.1554(12) Uiso 1 1 d D . .
H23A H 0.3048 0.5915 0.9482 0.187 Uiso 1 1 calc R . .
H23B H 0.2770 0.6406 1.0251 0.187 Uiso 1 1 calc R . .
C24 C 0.2041(9) 0.5761(6) 1.0281(12) 0.1554(12) Uiso 1 1 d D . .
H24A H 0.1934 0.5902 1.1013 0.187 Uiso 1 1 calc R . .
H24B H 0.2304 0.5396 1.0353 0.187 Uiso 1 1 calc R . .
O4 O 0.1103(6) 0.4254(4) 1.0730(9) 0.1554(12) Uiso 1 1 d D . .
C25 C 0.1230(9) 0.4088(6) 1.1805(11) 0.1554(12) Uiso 1 1 d D . .
H25A H 0.0738 0.3885 1.2053 0.187 Uiso 1 1 calc R . .
H25B H 0.1323 0.4411 1.2280 0.187 Uiso 1 1 calc R . .
C26 C 0.2000(9) 0.3718(6) 1.1834(11) 0.1554(12) Uiso 1 1 d D . .
H26A H 0.2388 0.3817 1.2441 0.187 Uiso 1 1 calc R . .
H26B H 0.1842 0.3328 1.1900 0.187 Uiso 1 1 calc R . .
C27 C 0.2376(9) 0.3829(7) 1.0777(11) 0.1554(12) Uiso 1 1 d D . .
H27A H 0.2895 0.4043 1.0893 0.187 Uiso 1 1 calc R . .
H27B H 0.2521 0.3477 1.0431 0.187 Uiso 1 1 calc R . .
C28 C 0.1810(10) 0.4128(6) 1.0077(12) 0.1554(12) Uiso 1 1 d D . .
H28A H 0.1635 0.3903 0.9444 0.187 Uiso 1 1 calc R . .
H28B H 0.2074 0.4469 0.9819 0.187 Uiso 1 1 calc R . .
O5 O 0.0637(13) 0.2434(8) 0.7905(13) 0.1554(12) Uiso 0.50 1 d PD A 1
C29 C -0.0187(13) 0.2345(13) 0.8208(19) 0.1554(12) Uiso 0.50 1 d PD A 1
H29A H -0.0409 0.1995 0.7909 0.187 Uiso 0.50 1 calc PR A 1
H29B H -0.0557 0.2649 0.7966 0.187 Uiso 0.50 1 calc PR A 1
C30 C -0.0096(15) 0.2322(13) 0.9479(18) 0.1554(12) Uiso 0.50 1 d PD A 1
H30A H -0.0600 0.2455 0.9834 0.187 Uiso 0.50 1 calc PR A 1
H30B H 0.0052 0.1951 0.9748 0.187 Uiso 0.50 1 calc PR A 1
C31 C 0.0635(17) 0.2725(11) 0.9594(19) 0.1554(12) Uiso 0.50 1 d PD A 1
H31A H 0.0475 0.3100 0.9360 0.187 Uiso 0.50 1 calc PR A 1
H31B H 0.0874 0.2736 1.0341 0.187 Uiso 0.50 1 calc PR A 1
C32 C 0.1196(13) 0.2468(13) 0.8851(19) 0.1554(12) Uiso 0.50 1 d PD A 1
H32A H 0.1381 0.2101 0.9105 0.187 Uiso 0.50 1 calc PR A 1
H32B H 0.1689 0.2700 0.8719 0.187 Uiso 0.50 1 calc PR A 1
O5B O -0.0269(11) 0.2613(8) 0.8917(17) 0.1554(12) Uiso 0.50 1 d PD B 2
C29B C -0.0001(17) 0.2130(11) 0.836(2) 0.1554(12) Uiso 0.50 1 d PD B 2
H29C H 0.0077 0.2207 0.7586 0.187 Uiso 0.50 1 calc PR B 2
H29D H -0.0409 0.1829 0.8426 0.187 Uiso 0.50 1 calc PR B 2
C30B C 0.0828(15) 0.1986(11) 0.894(2) 0.1554(12) Uiso 0.50 1 d PD B 2
H30C H 0.0846 0.1593 0.9134 0.187 Uiso 0.50 1 calc PR B 2
H30D H 0.1302 0.2068 0.8471 0.187 Uiso 0.50 1 calc PR B 2
C31B C 0.0854(15) 0.2336(13) 0.991(2) 0.1554(12) Uiso 0.50 1 d PD B 2
H31C H 0.0986 0.2109 1.0555 0.187 Uiso 0.50 1 calc PR B 2
H31D H 0.1296 0.2616 0.9848 0.187 Uiso 0.50 1 calc PR B 2
C32B C 0.0057(17) 0.2601(13) 1.0023(17) 0.1554(12) Uiso 0.50 1 d PD B 2
H32C H 0.0125 0.2976 1.0320 0.187 Uiso 0.50 1 calc PR B 2
H32D H -0.0308 0.2387 1.0493 0.187 Uiso 0.50 1 calc PR B 2

loop_
_atom_site_aniso_label
_atom_site_aniso_U_11
_atom_site_aniso_U_22
_atom_site_aniso_U_33
_atom_site_aniso_U_23
_atom_site_aniso_U_13
_atom_site_aniso_U_12
Lu1 0.03914(13) 0.03675(13) 0.03350(13) 0.00511(7) -0.00034(8) 0.00059(8)
Si1 0.0415(8) 0.0523(8) 0.0517(8) 0.0106(7) 0.0022(6) 0.0018(6)
Si2 0.0508(9) 0.0424(8) 0.0549(9) 0.0049(6) -0.0005(7) 0.0088(6)
Si3 0.0689(10) 0.0488(8) 0.0363(7) 0.0098(6) 0.0055(7) 0.0061(7)
Si4 0.0502(9) 0.0523(9) 0.0754(11) 0.0126(8) 0.0090(8) -0.0070(7)
N1 0.043(2) 0.043(2) 0.036(2) 0.0050(17) -0.0052(18) 0.0005(17)
N2 0.046(2) 0.040(2) 0.043(2) 0.0047(18) 0.0011(18) 0.0036(18)
N3 0.048(2) 0.043(2) 0.044(2) 0.0090(18) 0.0029(19) -0.0015(19)
O1 0.062(2) 0.064(3) 0.045(2) -0.0042(18) -0.0111(18) 0.007(2)
C1 0.063(4) 0.059(4) 0.060(4) 0.020(3) 0.008(3) 0.005(3)
C2 0.061(4) 0.063(4) 0.076(4) 0.004(3) -0.010(3) -0.014(3)
C3 0.052(4) 0.084(5) 0.085(5) 0.022(4) 0.016(3) 0.012(3)
C4 0.082(5) 0.064(4) 0.075(5) -0.007(3) 0.010(4) 0.021(4)
C5 0.079(5) 0.072(4) 0.070(4) 0.019(4) -0.018(4) 0.011(4)
C6 0.077(5) 0.042(3) 0.097(5) 0.003(3) 0.010(4) 0.009(3)
C7 0.078(4) 0.064(4) 0.049(3) 0.003(3) -0.012(3) 0.000(3)
C8 0.117(6) 0.062(4) 0.052(4) 0.021(3) 0.000(4) 0.009(4)
C9 0.094(5) 0.078(5) 0.055(4) 0.002(3) 0.019(4) 0.019(4)

loop_
_atom_type_symbol
_atom_type_description
_atom_type_scat_dispersion_real
_atom_type_scat_dispersion_imag
_atom_type_scat_source
C C 0.0033 0.0016 'International Tables Vol C Tables 4.2.6.8 and 6.1.1.4'
H H 0.0000 0.0000 'International Tables Vol C Tables 4.2.6.8 and 6.1.1.4'
N N 0.0061 0.0033 'International Tables Vol C Tables 4.2.6.8 and 6.1.1.4'
O O 0.0106 0.0060 'International Tables Vol C Tables 4.2.6.8 and 6.1.1.4'
Si Si 0.0817 0.0704 'International Tables Vol C Tables 4.2.6.8 and 6.1.1.4'
K K 0.2009 0.2494 'International Tables Vol C Tables 4.2.6.8 and 6.1.1.4'
Lu Lu -0.4720 5.8584 'International Tables Vol C Tables 4.2.6.8 and 6.1.1.4'

loop_
_geom_angle_atom_site_label_1
_geom_angle_atom_site_label_2
_geom_angle_atom_site_label_3
_geom_angle
_geom_angle_site_symmetry_1
_geom_angle_site_symmetry_3
N1 Lu1 N1 38.00(19) 3_666 .
N1 Lu1 N3 109.94(16) 3_666 .
N1 Lu1 N3 115.53(16) . .
N1 Lu1 N2 109.16(15) 3_666 .
N1 Lu1 N2 124.30(15) . .
N3 Lu1 N2 118.92(15) . .
N1 Lu1 O1 121.42(14) 3_666 .
N1 Lu1 O1 84.83(15) . .
N3 Lu1 O1 105.58(16) . .
N2 Lu1 O1 91.42(15) . .
N2 Si1 C1 110.7(3) . .
N2 Si1 C2 112.1(3) . .
C1 Si1 C2 109.0(3) . .
N2 Si1 C3 114.5(3) . .
C1 Si1 C3 105.4(3) . .
C2 Si1 C3 104.7(4) . .
N2 Si2 C6 111.4(3) . .
N2 Si2 C5 114.2(3) . .
C6 Si2 C5 105.5(4) . .
N2 Si2 C4 114.9(3) . .
C6 Si2 C4 103.5(3) . .
C5 Si2 C4 106.4(4) . .
N3 Si3 C7 109.6(3) . .
N3 Si3 C9 115.0(3) . .
C7 Si3 C9 105.4(4) . .
N3 Si3 C8 113.5(3) . .
C7 Si3 C8 106.4(4) . .
C9 Si3 C8 106.4(3) . .
N3 Si3 Lu1 39.53(15) . .
C7 Si3 Lu1 70.3(2) . .
C9 Si3 Lu1 122.4(2) . .
C8 Si3 Lu1 130.5(3) . .
N3 Si4 C10 112.4(4) . .
N3 Si4 C12 114.8(5) . .
C10 Si4 C12 109.1(5) . .
N3 Si4 C11 112.3(4) . .
C10 Si4 C11 103.8(5) . .
C12 Si4 C11 103.6(5) . .
N1 N1 Lu1 71.7(3) 3_666 3_666
N1 N1 Lu1 70.3(3) 3_666 .
Lu1 N1 Lu1 142.00(19) 3_666 .
Si2 N2 Si1 121.1(3) . .
Si2 N2 Lu1 122.4(2) . .
Si1 N2 Lu1 116.1(2) . .
Si4 N3 Si3 123.2(3) . .
Si4 N3 Lu1 125.1(2) . .
Si3 N3 Lu1 111.7(2) . .
C16 O1 C13 104.2(6) . .
C16 O1 Lu1 123.2(4) . .
C13 O1 Lu1 125.8(4) . .
O1 C13 C14 104.6(7) . .
C15 C14 C13 106.4(9) . .
C14 C15 C16 108.7(9) . .
O1 C16 C15 105.1(7) . .
O4 K1 O4 179.999(2) 3_567 .
O4 K1 O2 91.8(3) 3_567 .
O4 K1 O2 88.2(3) . .
O4 K1 O2 88.2(3) 3_567 3_567
O4 K1 O2 91.8(3) . 3_567
O2 K1 O2 179.998(2) . 3_567
O4 K1 O3 90.6(3) 3_567 3_567
O4 K1 O3 89.4(3) . 3_567
O2 K1 O3 88.7(3) . 3_567
O2 K1 O3 91.3(3) 3_567 3_567
O4 K1 O3 89.4(3) 3_567 .
O4 K1 O3 90.6(3) . .
O2 K1 O3 91.3(3) . .
O2 K1 O3 88.7(3) 3_567 .
O3 K1 O3 179.998(1) 3_567 .
C17 O2 C20 107.9(10) . .
C17 O2 K1 119.7(8) . .
C20 O2 K1 132.3(8) . .
O2 C17 C18 105.9(10) . .
C19 C18 C17 104.3(11) . .
C20 C19 C18 107.0(11) . .
C19 C20 O2 109.2(11) . .
C21 O3 C24 110.2(10) . .
C21 O3 K1 124.6(8) . .
C24 O3 K1 125.1(8) . .
O3 C21 C22 107.2(10) . .
C23 C22 C21 103.7(10) . .
C24 C23 C22 110.3(11) . .
C23 C24 O3 107.3(11) . .
C25 O4 C28 112.3(10) . .
C25 O4 K1 126.2(8) . .
C28 O4 K1 118.6(8) . .
O4 C25 C26 106.4(10) . .
C27 C26 C25 103.0(10) . .
C28 C27 C26 110.9(11) . .
C27 C28 O4 105.2(11) . .
C29 O5 C32 110.8(14) . .
O5 C29 C30 102.5(13) . .
C31 C30 C29 96.5(15) . .
C32 C31 C30 98.8(16) . .
C31 C32 O5 98.9(15) . .
C29B O5B C32B 109.4(15) . .
O5B C29B C30B 103.6(14) . .
C31B C30B C29B 104.3(14) . .
C32B C31B C30B 109.8(15) . .
C31B C32B O5B 102.0(14) . .

loop_
_geom_bond_atom_site_label_1
_geom_bond_atom_site_label_2
_geom_bond_distance
_geom_bond_site_symmetry_2
Lu1 N1 2.163(4) 3_666
Lu1 N1 2.180(4) .
Lu1 N3 2.265(4) .
Lu1 N2 2.285(4) .
Lu1 O1 2.351(4) .
Si1 N2 1.718(5) .
Si1 C1 1.867(6) .
Si1 C2 1.874(7) .
Si1 C3 1.892(7) .
Si2 N2 1.698(4) .
Si2 C6 1.873(7) .
Si2 C5 1.886(7) .
Si2 C4 1.899(7) .
Si3 N3 1.710(5) .
Si3 C7 1.880(7) .
Si3 C9 1.890(7) .
Si3 C8 1.891(6) .
Si4 N3 1.698(5) .
Si4 C10 1.823(10) .
Si4 C12 1.830(12) .
Si4 C11 1.898(11) .
N1 N1 1.414(8) 3_666
N1 Lu1 2.163(4) 3_666
O1 C16 1.424(9) .
O1 C13 1.471(9) .
C13 C14 1.492(13) .
C14 C15 1.392(14) .
C15 C16 1.458(13) .
K1 O4 2.647(10) 3_567
K1 O4 2.647(10) .
K1 O2 2.650(10) .
K1 O2 2.650(10) 3_567
K1 O3 2.704(10) 3_567
K1 O3 2.704(10) .
O2 C17 1.386(12) .
O2 C20 1.422(12) .
C17 C18 1.513(13) .
C18 C19 1.460(14) .
C19 C20 1.419(14) .
O3 C21 1.383(12) .
O3 C24 1.455(13) .
C21 C22 1.511(13) .
C22 C23 1.487(13) .
C23 C24 1.378(14) .
O4 C25 1.386(13) .
O4 C28 1.435(13) .
C25 C26 1.515(14) .
C26 C27 1.471(13) .
C27 C28 1.419(14) .
O5 C29 1.391(16) .
O5 C32 1.439(16) .
C29 C30 1.561(17) .
C30 C31 1.519(17) .
C31 C32 1.438(17) .
O5B C29B 1.425(16) .
O5B C32B 1.434(16) .
C29B C30B 1.513(17) .
C30B C31B 1.462(17) .
C31B C32B 1.430(17) .
